data_7121557
loop_
_publ_author_name
'Yasukawa, Yuhei'
'Yoshinari, Nobuto'
'Konno, Takumi'

_publ_section_title
;
 Two-step chiral transfer from d-penicillamine to metallosupramolecular
 ionic crystals.
;
_journal_issue 39
_journal_name_full 'Chemical communications (Cambridge, England)'
_journal_page_first 5003
_journal_page_last 5006
_journal_paper_doi 10.1039/c8cc02619j
_journal_volume 54
_journal_year 2018
_chemical_absolute_configuration rm
_chemical_formula_moiety 'C24 H72 N12 O Rh4 S12 Zn4, C15 H27 N3 O6 Rh S3, 3(N O3), 12(H2 O)'
_chemical_formula_sum 'C39 H123 N18 O28 Rh5 S15 Zn4'
_chemical_formula_weight 2549.48
_space_group_crystal_system trigonal
_space_group_IT_number 146
_space_group_name_Hall 'R 3'
_space_group_name_H-M_alt 'R 3 :H'
_symmetry_space_group_name_Hall 'R 3'
_symmetry_space_group_name_H-M 'R 3 :H'
_atom_sites_solution_hydrogens geom
_audit_creation_method SHELXL-2014/7
_audit_update_record
;
2018-04-20 deposited with the CCDC.
2018-04-23 downloaded from the CCDC.
;
_cell_angle_alpha 90
_cell_angle_beta 90
_cell_angle_gamma 120
_cell_formula_units_Z 3
_cell_length_a 20.2090(3)
_cell_length_b 20.2090(3)
_cell_length_c 21.1201(4)
_cell_measurement_reflns_used 22414
_cell_measurement_temperature 100(2)
_cell_measurement_theta_max 29.164
_cell_measurement_theta_min 2.552
_cell_volume 7469.9(2)
_computing_cell_refinement HKL3000
_computing_data_collection PAL_ADSC_Quantum-210_ADX_Program
_computing_data_reduction HKL3000
_computing_structure_refinement 'SHELXL-2014/7 (Sheldrick, 2014)'
_computing_structure_solution 'SHELXS-2014 (Sheldrick, 2014)'
_diffrn_ambient_temperature 100(2)
_diffrn_measured_fraction_theta_full 0.997
_diffrn_measured_fraction_theta_max 0.597
_diffrn_measurement_device_type 'ADSC Q210 CCD area detector'
_diffrn_measurement_method 'omega scan'
_diffrn_radiation_monochromator 'Si(111) double crystal monochromator'
_diffrn_radiation_type synchrotron
_diffrn_radiation_wavelength 0.600
_diffrn_reflns_av_R_equivalents 0.0320
_diffrn_reflns_av_unetI/netI 0.0401
_diffrn_reflns_Laue_measured_fraction_full 0.997
_diffrn_reflns_Laue_measured_fraction_max 0.597
_diffrn_reflns_limit_h_max 27
_diffrn_reflns_limit_h_min -28
_diffrn_reflns_limit_k_max 28
_diffrn_reflns_limit_k_min -28
_diffrn_reflns_limit_l_max 28
_diffrn_reflns_limit_l_min -28
_diffrn_reflns_number 22414
_diffrn_reflns_point_group_measured_fraction_full 0.994
_diffrn_reflns_point_group_measured_fraction_max 0.571
_diffrn_reflns_theta_full 21.100
_diffrn_reflns_theta_max 29.164
_diffrn_reflns_theta_min 2.552
_diffrn_source 'PLSII 2D bending magnet'
_exptl_absorpt_coefficient_mu 1.334
_exptl_absorpt_correction_T_max 0.9233
_exptl_absorpt_correction_T_min 0.8956
_exptl_absorpt_correction_type multi-scan
_exptl_absorpt_process_details
;
[c.f. r.h. blessing, acta cryst. (1995), a51, 33-38]
;
_exptl_crystal_colour yellow
_exptl_crystal_density_diffrn 1.700
_exptl_crystal_description block
_exptl_crystal_F_000 3876
_exptl_crystal_size_max 0.080
_exptl_crystal_size_mid 0.080
_exptl_crystal_size_min 0.060
_refine_diff_density_max 1.134
_refine_diff_density_min -1.379
_refine_diff_density_rms 0.155
_refine_ls_abs_structure_details
;
 Flack x determined using 2201 quotients [(I+)-(I-)]/[(I+)+(I-)]
 (Parsons, Flack and Wagner, Acta Cryst. B69 (2013) 249-259).
;
_refine_ls_abs_structure_Flack 0.062(10)
_refine_ls_extinction_method none
_refine_ls_goodness_of_fit_ref 1.090
_refine_ls_hydrogen_treatment constr
_refine_ls_matrix_type full
_refine_ls_number_parameters 298
_refine_ls_number_reflns 8525
_refine_ls_number_restraints 54
_refine_ls_restrained_S_all 1.088
_refine_ls_R_factor_all 0.1161
_refine_ls_R_factor_gt 0.0908
_refine_ls_shift/su_max 0.000
_refine_ls_shift/su_mean 0.000
_refine_ls_structure_factor_coef Fsqd
_refine_ls_weighting_details 'w=1/[\s^2^(Fo^2^)+(0.2000P)^2^] where P=(Fo^2^+2Fc^2^)/3'
_refine_ls_weighting_scheme calc
_refine_ls_wR_factor_gt 0.2667
_refine_ls_wR_factor_ref 0.2922
_reflns_Friedel_coverage 0.915
_reflns_Friedel_fraction_full 0.991
_reflns_Friedel_fraction_max 0.546
_reflns_number_gt 5505
_reflns_number_total 8525
_reflns_threshold_expression 'I > 2\s(I)'
_cod_data_source_file c8cc02619j2.cif
_cod_data_source_block 3
_cod_depositor_comments 'Adding full bibliography for 7121557--7121558.cif.'
_cod_original_cell_volume 7469.9(3)
_cod_database_code 7121557
_shelx_shelxl_version_number 2014/7
_shelx_space_group_comment
;
The symmetry employed for this shelxl refinement is uniquely defined
by the following loop, which should always be used as a source of
symmetry information in preference to the above space-group names.
They are only intended as comments.
;
_shelx_estimated_absorpt_t_min 0.901
_shelx_estimated_absorpt_t_max 0.924

loop_
_space_group_symop_operation_xyz
'x, y, z'
'-y, x-y, z'
'-x+y, -x, z'
'x+2/3, y+1/3, z+1/3'
'-y+2/3, x-y+1/3, z+1/3'
'-x+y+2/3, -x+1/3, z+1/3'
'x+1/3, y+2/3, z+2/3'
'-y+1/3, x-y+2/3, z+2/3'
'-x+y+1/3, -x+2/3, z+2/3'

loop_
_atom_site_label
_atom_site_type_symbol
_atom_site_fract_x
_atom_site_fract_y
_atom_site_fract_z
_atom_site_U_iso_or_equiv
_atom_site_adp_type
_atom_site_occupancy
_atom_site_site_symmetry_order
_atom_site_calc_flag
_atom_site_refinement_flags_posn
_atom_site_refinement_flags_adp
_atom_site_refinement_flags_occupancy
_atom_site_disorder_assembly
_atom_site_disorder_group
Rh1 Rh 0.6667 0.3333 0.57731(9) 0.0740(5) Uani 1 3 d S T P . .
S1 S 0.6056(7) 0.2239(5) 0.5163(4) 0.169(4) Uani 1 1 d . U . . .
O1A O 0.428(2) 0.2128(18) 0.6912(18) 0.162(11) Uiso 0.6666 1 d D U P A 1
O2A O 0.4066(16) 0.1095(13) 0.6564(14) 0.130(7) Uiso 0.6666 1 d D U P A 1
O1B O 0.412(2) 0.1314(19) 0.6964(18) 0.102(9) Uiso 0.3333 1 d D U P A 2
O2B O 0.420(2) 0.2236(17) 0.6537(16) 0.088(7) Uiso 0.3333 1 d D U P A 2
N1 N 0.5679(7) 0.2860(9) 0.6292(9) 0.097(4) Uani 1 1 d . . . . .
H1 H 0.5803 0.2960 0.6709 0.116 Uiso 1 1 calc R U . . .
H1A H 0.5409 0.3093 0.6183 0.116 Uiso 1 1 calc R U . . .
C1 C 0.513(2) 0.1766(15) 0.5488(19) 0.186(11) Uani 1 1 d D U . . .
C2 C 0.5175(10) 0.2013(11) 0.6210(15) 0.125(8) Uani 1 1 d . . . . .
H2 H 0.5434 0.1774 0.6441 0.150 Uiso 1 1 calc R U . . .
C3 C 0.4469(13) 0.1792(11) 0.6558(17) 0.153(12) Uani 1 1 d D . . . .
C4 C 0.4563(19) 0.197(2) 0.515(2) 0.239(19) Uani 1 1 d D U . . .
H30 H 0.4828 0.2517 0.5053 0.358 Uiso 1 1 calc R U . . .
H31 H 0.4378 0.1675 0.4757 0.358 Uiso 1 1 calc R U . . .
H32 H 0.4129 0.1843 0.5431 0.358 Uiso 1 1 calc R U . . .
C5 C 0.472(3) 0.0893(15) 0.565(3) 0.25(2) Uani 1 1 d D U . . .
H33 H 0.5089 0.0779 0.5861 0.379 Uiso 1 1 calc R U . . .
H34 H 0.4292 0.0761 0.5934 0.379 Uiso 1 1 calc R U . . .
H35 H 0.4541 0.0593 0.5261 0.379 Uiso 1 1 calc R U . . .
Rh2 Rh 0.21789(7) 0.09242(8) 0.72601(9) 0.1069(6) Uani 1 1 d . . . . .
Rh3 Rh 0.0145(3) 0.0283(2) 0.9805(2) 0.1040(13) Uiso 0.3333 1 d D . P B -1
Zn1 Zn 0.05995(14) 0.10490(14) 0.82025(9) 0.1047(7) Uani 1 1 d . . . . .
Zn2 Zn 0.0000 0.0000 0.69723(12) 0.0753(6) Uani 1 3 d S T P . .
O3 O 0.0000 0.0000 0.7870(9) 0.086(4) Uani 1 3 d S T P . .
S2 S 0.1894(4) 0.1424(4) 0.8146(3) 0.129(2) Uani 1 1 d . . . . .
S3 S 0.1222(2) 0.0889(2) 0.6616(2) 0.0939(10) Uani 1 1 d . . . . .
S4 S 0.1492(2) -0.0345(3) 0.7575(3) 0.1092(15) Uani 1 1 d . . . . .
S5 S 0.0395(10) 0.1307(11) 0.9169(8) 0.104(3) Uiso 0.3333 1 d D . P B -1
S6 S 0.0978(10) 0.0018(11) 0.9275(7) 0.101(3) Uiso 0.3333 1 d D U P B -1
S7 S -0.0957(10) -0.0609(11) 0.9298(7) 0.099(3) Uiso 0.3333 1 d D . P B -1
N2 N 0.2847(10) 0.2063(10) 0.7007(12) 0.132(8) Uani 1 1 d . . . . .
H2A H 0.3290 0.2131 0.6836 0.159 Uiso 1 1 calc R U . . .
H2B H 0.2597 0.2170 0.6701 0.159 Uiso 1 1 calc R U . . .
N3 N 0.2501(8) 0.0545(12) 0.6470(12) 0.134(8) Uani 1 1 d . . . . .
H3 H 0.3020 0.0787 0.6456 0.161 Uiso 1 1 calc R U . . .
H3A H 0.2327 0.0037 0.6516 0.161 Uiso 1 1 calc R U . . .
N4 N 0.3078(9) 0.0940(11) 0.7768(10) 0.117(6) Uani 1 1 d . . . . .
H4A H 0.3493 0.1117 0.7509 0.140 Uiso 0.63(6) 1 calc R U P C 1
H4B H 0.3205 0.1275 0.8095 0.140 Uiso 0.63(6) 1 calc R U P C 1
H4C H 0.3392 0.0881 0.7493 0.140 Uiso 0.37(6) 1 calc R U P C 2
H4D H 0.3356 0.1403 0.7959 0.140 Uiso 0.37(6) 1 calc R U P C 2
N5 N 0.116(2) 0.109(3) 1.029(2) 0.101(11) Uiso 0.3333 1 d D . P B -1
H5A H 0.1117 0.0964 1.0713 0.121 Uiso 0.3333 1 calc R U P B -1
H5B H 0.1569 0.1069 1.0135 0.121 Uiso 0.3333 1 calc R U P B -1
N6 N -0.004(3) -0.064(3) 1.041(2) 0.105(11) Uiso 0.3333 1 d D U P B -1
H6A H 0.0103 -0.0442 1.0808 0.126 Uiso 0.3333 1 calc R U P B -1
H6B H -0.0554 -0.0965 1.0427 0.126 Uiso 0.3333 1 calc R U P B -1
N7 N -0.055(3) 0.054(3) 1.041(2) 0.099(11) Uiso 0.3333 1 d D . P B -1
H7A H -0.0490 0.0413 1.0813 0.119 Uiso 0.3333 1 calc R U P B -1
H7B H -0.0355 0.1051 1.0402 0.119 Uiso 0.3333 1 calc R U P B -1
C6 C 0.231(2) 0.2419(18) 0.7848(18) 0.150(11) Uani 1 1 d . . . . .
H6 H 0.1960 0.2452 0.7540 0.180 Uiso 1 1 calc R U . . .
H6C H 0.2393 0.2771 0.8203 0.180 Uiso 1 1 calc R U . . .
C7 C 0.304(2) 0.2632(19) 0.754(2) 0.179(15) Uani 1 1 d . . . . .
H7 H 0.3399 0.2599 0.7844 0.215 Uiso 1 1 calc R U . . .
H7C H 0.3283 0.3160 0.7374 0.215 Uiso 1 1 calc R U . . .
C8 C 0.1361(14) 0.0375(18) 0.5939(14) 0.141(10) Uani 1 1 d . . . . .
H8 H 0.1089 -0.0181 0.6025 0.170 Uiso 1 1 calc R U . . .
H8A H 0.1147 0.0464 0.5548 0.170 Uiso 1 1 calc R U . . .
C9 C 0.2217(14) 0.0668(18) 0.5852(12) 0.130(8) Uani 1 1 d . . . . .
H9 H 0.2300 0.0383 0.5510 0.156 Uiso 1 1 calc R U . . .
H9A H 0.2489 0.1218 0.5741 0.156 Uiso 1 1 calc R U . . .
C10A C 0.2089(19) -0.022(2) 0.8313(18) 0.110(11) Uiso 0.63(6) 1 d D . P C 1
H10 H 0.2023 0.0097 0.8637 0.132 Uiso 0.63(6) 1 calc R U P C 1
H11 H 0.1967 -0.0716 0.8500 0.132 Uiso 0.63(6) 1 calc R U P C 1
C11A C 0.2910(17) 0.020(2) 0.8019(18) 0.102(9) Uiso 0.63(6) 1 d D . P C 1
H12 H 0.3291 0.0277 0.8347 0.123 Uiso 0.63(6) 1 calc R U P C 1
H13 H 0.2944 -0.0111 0.7675 0.123 Uiso 0.63(6) 1 calc R U P C 1
C10B C 0.219(2) -0.042(2) 0.799(2) 0.083(14) Uiso 0.37(6) 1 d D . P C 2
H14 H 0.1954 -0.0757 0.8357 0.099 Uiso 0.37(6) 1 calc R U P C 2
H15 H 0.2414 -0.0649 0.7712 0.099 Uiso 0.37(6) 1 calc R U P C 2
C11B C 0.283(3) 0.038(3) 0.822(3) 0.095(15) Uiso 0.37(6) 1 d D . P C 2
H16 H 0.2634 0.0536 0.8586 0.114 Uiso 0.37(6) 1 calc R U P C 2
H17 H 0.3267 0.0332 0.8365 0.114 Uiso 0.37(6) 1 calc R U P C 2
C12 C 0.134(2) 0.204(3) 0.951(2) 0.092(11) Uiso 0.3333 1 d D . P B -1
H18 H 0.1762 0.1995 0.9314 0.110 Uiso 0.3333 1 calc R U P B -1
H19 H 0.1433 0.2565 0.9422 0.110 Uiso 0.3333 1 calc R U P B -1
C13 C 0.129(5) 0.188(3) 1.022(2) 0.121(18) Uiso 0.3333 1 d D . P B -1
H20 H 0.1766 0.2258 1.0437 0.145 Uiso 0.3333 1 calc R U P B -1
H21 H 0.0857 0.1919 1.0410 0.145 Uiso 0.3333 1 calc R U P B -1
C14 C 0.076(4) -0.088(3) 0.968(3) 0.111(14) Uiso 0.3333 1 d D U P B -1
H22 H 0.0482 -0.1296 0.9377 0.133 Uiso 0.3333 1 calc R U P B -1
H23 H 0.1257 -0.0850 0.9764 0.133 Uiso 0.3333 1 calc R U P B -1
C15 C 0.031(5) -0.113(4) 1.031(3) 0.127(18) Uiso 0.3333 1 d D U P B -1
H24 H -0.0096 -0.1677 1.0286 0.152 Uiso 0.3333 1 calc R U P B -1
H25 H 0.0653 -0.1073 1.0667 0.152 Uiso 0.3333 1 calc R U P B -1
C16 C -0.163(3) -0.036(3) 0.968(2) 0.093(11) Uiso 0.3333 1 d D . P B -1
H26 H -0.1787 -0.0115 0.9353 0.112 Uiso 0.3333 1 calc R U P B -1
H27 H -0.2094 -0.0848 0.9793 0.112 Uiso 0.3333 1 calc R U P B -1
C17 C -0.139(4) 0.016(12) 1.028(7) 0.24(8) Uiso 0.3333 1 d D . P B -1
H28 H -0.1533 0.0558 1.0217 0.289 Uiso 0.3333 1 calc R U P B -1
H29 H -0.1677 -0.0152 1.0649 0.289 Uiso 0.3333 1 calc R U P B -1
O5 O 0.259(3) 0.069(3) 1.029(2) 0.248(18) Uiso 1 1 d D . . . .
O6 O 0.344(2) 0.118(2) 0.9499(19) 0.220(13) Uiso 1 1 d D . . . .
O7 O 0.298(3) 0.186(2) 0.994(2) 0.234(15) Uiso 1 1 d D . . . .
O8 O 0.391(4) 0.325(4) 0.914(3) 0.29(2) Uiso 1 1 d . . . . .
O9 O 0.079(4) 0.313(4) 1.004(3) 0.28(2) Uiso 1 1 d . . . . .
N8 N 0.299(4) 0.124(3) 0.990(3) 0.31(4) Uiso 1 1 d D . . . .
O10 O 0.471(8) 0.437(9) 0.718(6) 0.50(7) Uiso 1 1 d . . . . .
O11 O 0.519(5) 0.236(6) 0.783(3) 0.37(4) Uiso 1 1 d D . . . .

loop_
_atom_site_aniso_label
_atom_site_aniso_U_11
_atom_site_aniso_U_22
_atom_site_aniso_U_33
_atom_site_aniso_U_23
_atom_site_aniso_U_13
_atom_site_aniso_U_12
Rh1 0.0689(6) 0.0689(6) 0.0842(10) 0.000 0.000 0.0345(3)
S1 0.219(8) 0.128(5) 0.128(5) -0.061(4) -0.018(5) 0.063(5)
N1 0.056(5) 0.095(8) 0.128(11) 0.006(7) 0.014(6) 0.030(5)
C1 0.181(17) 0.114(14) 0.19(3) -0.057(17) -0.051(15) 0.020(15)
C2 0.061(7) 0.080(9) 0.21(2) 0.004(12) -0.012(10) 0.014(7)
C3 0.084(11) 0.096(13) 0.26(4) 0.010(18) 0.035(16) 0.034(10)
C4 0.133(15) 0.22(3) 0.20(3) 0.05(3) -0.07(2) -0.039(16)
C5 0.17(3) 0.096(14) 0.43(7) -0.086(18) 0.00(3) 0.023(14)
Rh2 0.0730(7) 0.0850(8) 0.1524(13) 0.0339(8) -0.0092(7) 0.0316(6)
Zn1 0.1148(15) 0.1137(14) 0.0900(11) -0.0235(10) -0.0306(10) 0.0605(12)
Zn2 0.0762(8) 0.0762(8) 0.0736(12) 0.000 0.000 0.0381(4)
O3 0.082(6) 0.082(6) 0.093(10) 0.000 0.000 0.041(3)
S2 0.114(3) 0.111(3) 0.152(4) -0.012(3) -0.062(3) 0.048(3)
S3 0.083(2) 0.086(2) 0.104(2) 0.0258(18) -0.0041(17) 0.0356(17)
S4 0.0743(19) 0.092(2) 0.159(4) 0.046(3) 0.010(2) 0.0398(18)
N2 0.079(8) 0.090(9) 0.22(2) 0.054(12) -0.001(11) 0.034(7)
N3 0.064(7) 0.121(12) 0.21(2) 0.079(14) 0.040(10) 0.042(8)
N4 0.073(7) 0.122(11) 0.148(13) 0.046(11) -0.005(8) 0.042(8)
C6 0.14(2) 0.125(18) 0.17(2) -0.015(16) -0.05(2) 0.059(18)
C7 0.13(2) 0.117(18) 0.21(3) -0.03(2) -0.05(2) -0.002(15)
C8 0.111(14) 0.17(2) 0.153(19) 0.095(19) 0.063(14) 0.075(15)
C9 0.119(15) 0.149(19) 0.130(16) 0.052(15) 0.049(13) 0.072(15)

loop_
_atom_type_symbol
_atom_type_description
_atom_type_scat_dispersion_real
_atom_type_scat_dispersion_imag
_atom_type_scat_source
C C 0.0018 0.0011 'International Tables Vol C Tables 4.2.6.8 and 6.1.1.4'
H H 0.0000 0.0000 'International Tables Vol C Tables 4.2.6.8 and 6.1.1.4'
N N 0.0038 0.0023 'International Tables Vol C Tables 4.2.6.8 and 6.1.1.4'
O O 0.0071 0.0042 'International Tables Vol C Tables 4.2.6.8 and 6.1.1.4'
Rh Rh -1.7730 0.6788 'International Tables Vol C Tables 4.2.6.8 and 6.1.1.4'
S S 0.0938 0.0884 'International Tables Vol C Tables 4.2.6.8 and 6.1.1.4'
Zn Zn 0.3303 1.0646 'International Tables Vol C Tables 4.2.6.8 and 6.1.1.4'

loop_
_geom_angle_atom_site_label_1
_geom_angle_atom_site_label_2
_geom_angle_atom_site_label_3
_geom_angle
_geom_angle_site_symmetry_1
_geom_angle_site_symmetry_3
N1 Rh1 N1 94.0(7) 2_655 3_665
N1 Rh1 N1 94.0(7) 2_655 .
N1 Rh1 N1 94.0(7) 3_665 .
N1 Rh1 S1 88.5(6) 2_655 .
N1 Rh1 S1 177.5(6) 3_665 .
N1 Rh1 S1 85.6(5) . .
N1 Rh1 S1 177.5(6) 2_655 3_665
N1 Rh1 S1 85.6(5) 3_665 3_665
N1 Rh1 S1 88.5(6) . 3_665
S1 Rh1 S1 91.9(4) . 3_665
N1 Rh1 S1 85.6(5) 2_655 2_655
N1 Rh1 S1 88.5(6) 3_665 2_655
N1 Rh1 S1 177.5(6) . 2_655
S1 Rh1 S1 91.9(4) . 2_655
S1 Rh1 S1 91.9(4) 3_665 2_655
C1 S1 Rh1 102.5(10) . .
C2 N1 Rh1 114.7(14) . .
C4 C1 C5 111(3) . .
C4 C1 C2 107(3) . .
C5 C1 C2 93(3) . .
C4 C1 S1 113(3) . .
C5 C1 S1 121(3) . .
C2 C1 S1 109.0(17) . .
C3 C2 N1 107(2) . .
C3 C2 C1 119(2) . .
N1 C2 C1 112(2) . .
O1A C3 O2A 116(2) . .
O1B C3 O2B 108(2) . .
O1A C3 C2 133(3) . .
O1B C3 C2 133(3) . .
O2A C3 C2 110(2) . .
O2B C3 C2 118(2) . .
N3 Rh2 N2 93.0(9) . .
N3 Rh2 N4 89.3(9) . .
N2 Rh2 N4 92.1(7) . .
N3 Rh2 S4 86.9(5) . .
N2 Rh2 S4 176.7(5) . .
N4 Rh2 S4 84.6(5) . .
N3 Rh2 S2 176.3(5) . .
N2 Rh2 S2 83.7(8) . .
N4 Rh2 S2 89.0(7) . .
S4 Rh2 S2 96.3(2) . .
N3 Rh2 S3 85.8(5) . .
N2 Rh2 S3 87.3(5) . .
N4 Rh2 S3 175.0(7) . .
S4 Rh2 S3 96.00(16) . .
S2 Rh2 S3 95.79(19) . .
N7 Rh3 N5 91.3(19) . .
N7 Rh3 N6 90.1(18) . .
N5 Rh3 N6 93(2) . .
N7 Rh3 S6 172.3(14) . .
N5 Rh3 S6 82.9(15) . .
N6 Rh3 S6 85.1(14) . .
N7 Rh3 S5 90.6(14) . .
N5 Rh3 S5 84.4(14) . .
N6 Rh3 S5 177.6(16) . .
S6 Rh3 S5 93.9(6) . .
N7 Rh3 S7 88.5(14) . .
N5 Rh3 S7 178.5(15) . .
N6 Rh3 S7 85.2(16) . .
S6 Rh3 S7 97.1(5) . .
S5 Rh3 S7 97.1(6) . .
O3 Zn1 S5 119.9(7) . .
O3 Zn1 S4 107.9(4) . 2
S5 Zn1 S4 103.6(5) . 2
O3 Zn1 S2 108.5(2) . .
S5 Zn1 S2 106.5(5) . .
S4 Zn1 S2 110.2(2) 2 .
O3 Zn2 S3 108.81(13) . 2
O3 Zn2 S3 108.81(13) . 3
S3 Zn2 S3 110.12(13) 2 3
O3 Zn2 S3 108.81(13) . .
S3 Zn2 S3 110.12(13) 2 .
S3 Zn2 S3 110.12(13) 3 .
Zn2 O3 Zn1 110.9(5) . 2
Zn2 O3 Zn1 110.9(5) . 3
Zn1 O3 Zn1 108.0(6) 2 3
Zn2 O3 Zn1 110.9(5) . .
Zn1 O3 Zn1 108.0(6) 2 .
Zn1 O3 Zn1 108.0(6) 3 .
C6 S2 Rh2 96.9(14) . .
C6 S2 Zn1 101.5(12) . .
Rh2 S2 Zn1 112.3(2) . .
C8 S3 Rh2 96.4(9) . .
C8 S3 Zn2 102.4(8) . .
Rh2 S3 Zn2 112.11(17) . .
C10B S4 Zn1 112.4(16) . 3
C10A S4 Zn1 90.3(11) . 3
C10B S4 Rh2 100.2(13) . .
C10A S4 Rh2 95.6(12) . .
Zn1 S4 Rh2 112.5(2) 3 .
C12 S5 Zn1 107.6(17) . .
C12 S5 Rh3 99.9(18) . .
Zn1 S5 Rh3 108.2(8) . .
C14 S6 Rh3 99(2) . .
C16 S7 Rh3 98(2) . .
C7 N2 Rh2 115(2) . .
C9 N3 Rh2 115.1(15) . .
C11B N4 Rh2 113(2) . .
C11A N4 Rh2 114.5(16) . .
C13 N5 Rh3 110(4) . .
C15 N6 Rh3 124(4) . .
C17 N7 Rh3 119(4) . .
C7 C6 S2 108(3) . .
C6 C7 N2 105(2) . .
C9 C8 S3 109(2) . .
N3 C9 C8 106.5(16) . .
C11A C10A S4 100(2) . .
N4 C11A C10A 110(3) . .
C11B C10B S4 111(3) . .
N4 C11B C10B 114(4) . .
C13 C12 S5 106(4) . .
N5 C13 C12 106(5) . .
C15 C14 S6 123(4) . .
N6 C15 C14 107(5) . .
C17 C16 S7 121(5) . .
N7 C17 C16 113(6) . .
O6 N8 O7 119.8(19) . .
O6 N8 O5 121.0(19) . .
O7 N8 O5 119.1(19) . .

loop_
_geom_bond_atom_site_label_1
_geom_bond_atom_site_label_2
_geom_bond_distance
_geom_bond_site_symmetry_2
Rh1 N1 2.048(13) 2_655
Rh1 N1 2.048(13) 3_665
Rh1 N1 2.048(13) .
Rh1 S1 2.312(6) .
Rh1 S1 2.312(6) 3_665
Rh1 S1 2.312(6) 2_655
S1 C1 1.76(5) .
O1A C3 1.19(2) .
O2A C3 1.23(2) .
O1B C3 1.22(2) .
O2B C3 1.25(2) .
N1 C2 1.50(2) .
C1 C4 1.57(3) .
C1 C5 1.57(3) .
C1 C2 1.59(5) .
C2 C3 1.46(3) .
Rh2 N3 2.07(3) .
Rh2 N2 2.073(15) .
Rh2 N4 2.097(14) .
Rh2 S4 2.322(4) .
Rh2 S2 2.332(9) .
Rh2 S3 2.336(4) .
Rh3 N7 2.14(4) .
Rh3 N5 2.14(4) .
Rh3 N6 2.14(4) .
Rh3 S6 2.298(17) .
Rh3 S5 2.30(2) .
Rh3 S7 2.31(2) .
Zn1 O3 1.971(7) .
Zn1 S5 2.197(16) .
Zn1 S4 2.320(6) 2
Zn1 S2 2.334(7) .
Zn2 O3 1.896(19) .
Zn2 S3 2.336(4) 2
Zn2 S3 2.336(4) 3
Zn2 S3 2.336(4) .
O3 Zn1 1.971(7) 2
O3 Zn1 1.971(7) 3
S2 C6 1.86(3) .
S3 C8 1.87(3) .
S4 C10B 1.72(4) .
S4 C10A 1.91(4) .
S4 Zn1 2.320(6) 3
S5 C12 1.88(3) .
S6 C14 1.85(3) .
S7 C16 1.85(3) .
N2 C7 1.52(5) .
N3 C9 1.50(4) .
N4 C11B 1.37(6) .
N4 C11A 1.45(4) .
N5 C13 1.50(3) .
N6 C15 1.49(3) .
N7 C17 1.51(3) .
C6 C7 1.47(6) .
C8 C9 1.53(3) .
C10A C11A 1.57(4) .
C10B C11B 1.56(4) .
C12 C13 1.54(3) .
C14 C15 1.55(3) .
C16 C17 1.56(3) .
O5 N8 1.29(3) .
O6 N8 1.28(3) .
O7 N8 1.29(3) .

loop_
_geom_hbond_atom_site_label_D
_geom_hbond_atom_site_label_H
_geom_hbond_atom_site_label_A
_geom_hbond_distance_DH
_geom_hbond_distance_HA
_geom_hbond_distance_DA
_geom_hbond_angle_DHA
_geom_hbond_site_symmetry_A
C4 H30 S1 0.98 2.82 3.68(4) 147.0 3_665
C4 H32 O2B 0.98 2.45 3.13(7) 126.1 .
C5 H34 O2A 0.98 1.65 2.49(7) 140.3 .
C5 H34 O1B 0.98 2.55 3.31(8) 134.4 .
C5 H34 O9 0.98 2.44 2.95(8) 112.1 7_544
N2 H2A O1A 0.91 2.02 2.85(4) 150.8 .
N2 H2A O2B 0.91 1.86 2.77(4) 175.8 .
N2 H2B O8 0.91 2.19 3.00(7) 147.5 9_554
N3 H3 O2A 0.91 1.90 2.79(3) 165.8 .
N3 H3 O1B 0.91 2.21 3.02(5) 149.1 .
N3 H3A O6 0.91 2.21 3.05(5) 152.1 8_544
N4 H4A O1A 0.91 2.25 3.02(4) 142.2 .
N5 H5A S1 0.91 2.54 3.44(5) 170.5 8_545
N5 H5B O5 0.91 2.56 3.37(6) 148.3 .
N5 H5B O7 0.91 2.50 3.28(6) 142.9 .
N6 H6A S1 0.91 2.56 3.17(5) 124.8 7_445
N7 H7A S1 0.91 2.18 3.00(5) 149.1 9
N7 H7B O5 0.90 2.16 2.93(6) 142.3 2
C6 H6 S4 0.99 2.85 3.58(4) 131.1 2
C8 H8 S3 0.99 2.86 3.62(2) 134.2 3
C10B H15 O5 0.99 2.44 3.41(7) 166.0 8_544
C11B H16 O6 0.99 2.44 3.08(7) 121.7 .
C12 H18 S2 0.99 2.79 3.53(5) 131.7 .
C12 H19 O9 0.99 2.49 3.13(9) 122.1 .
C13 H20 O10 0.99 2.51 3.20(16) 126.8 5
C14 H23 O9 0.99 2.21 3.19(9) 174.4 3
C15 H24 O7 0.99 2.50 3.47(10) 166.1 3
C16 H26 S2 0.99 2.75 3.57(6) 141.2 2
C17 H28 O5 0.99 2.39 3.1(2) 125.9 2
C17 H28 O7 0.99 1.67 2.6(2) 165.4 2
C17 H28 N8 0.99 2.27 3.2(2) 150.7 2

loop_
_geom_torsion_atom_site_label_1
_geom_torsion_atom_site_label_2
_geom_torsion_atom_site_label_3
_geom_torsion_atom_site_label_4
_geom_torsion
_geom_torsion_site_symmetry_1
_geom_torsion_site_symmetry_4
Rh1 S1 C1 C4 92(3) . .
Rh1 S1 C1 C5 -133(3) . .
Rh1 S1 C1 C2 -27(2) . .
Rh1 N1 C2 C3 -174.1(19) . .
Rh1 N1 C2 C1 -42(2) . .
C4 C1 C2 C3 48(3) . .
C5 C1 C2 C3 -65(3) . .
S1 C1 C2 C3 170.5(19) . .
C4 C1 C2 N1 -78(3) . .
C5 C1 C2 N1 169(3) . .
S1 C1 C2 N1 45(3) . .
N1 C2 C3 O1A -8(5) . .
C1 C2 C3 O1A -136(4) . .
N1 C2 C3 O1B -127(4) . .
C1 C2 C3 O1B 105(5) . .
N1 C2 C3 O2A -173(3) . .
C1 C2 C3 O2A 59(4) . .
N1 C2 C3 O2B 39(4) . .
C1 C2 C3 O2B -89(4) . .
S3 Zn2 O3 Zn1 40.59(14) 2 2
S3 Zn2 O3 Zn1 -79.41(14) 3 2
S3 Zn2 O3 Zn1 160.59(14) . 2
S3 Zn2 O3 Zn1 160.59(14) 2 3
S3 Zn2 O3 Zn1 40.59(14) 3 3
S3 Zn2 O3 Zn1 -79.41(14) . 3
S3 Zn2 O3 Zn1 -79.41(14) 2 .
S3 Zn2 O3 Zn1 160.59(14) 3 .
S3 Zn2 O3 Zn1 40.59(14) . .
Rh2 S2 C6 C7 -42(2) . .
Zn1 S2 C6 C7 -157(2) . .
S2 C6 C7 N2 60(3) . .
Rh2 N2 C7 C6 -51(3) . .
Rh2 S3 C8 C9 -38.4(15) . .
Zn2 S3 C8 C9 -152.8(13) . .
Rh2 N3 C9 C8 -49(3) . .
S3 C8 C9 N3 57(2) . .
Rh2 N4 C11A C10A -43(4) . .
S4 C10A C11A N4 63(3) . .
Zn1 S4 C10B C11B -97(4) 3 .
Rh2 S4 C10B C11B 23(4) . .
Rh2 N4 C11B C10B 45(6) . .
S4 C10B C11B N4 -46(6) . .
Zn1 S5 C12 C13 -149(3) . .
Rh3 S5 C12 C13 -36(4) . .
Rh3 N5 C13 C12 -58(6) . .
S5 C12 C13 N5 61(6) . .
Rh3 S6 C14 C15 -14(7) . .
Rh3 N6 C15 C14 -4(9) . .
S6 C14 C15 N6 13(9) . .
Rh3 S7 C16 C17 -14(11) . .
Rh3 N7 C17 C16 -2(20) . .
S7 C16 C17 N7 11(21) . .
